data_2012205
loop_
_publ_author_name
'Garcia, Celeste'
'Quesada, Antonio'
'Melguizo, Manuel'
'Cobo, Justo'
'Nogueras, Manuel'
'S\'anchez, Adolfo'
'Cannon, Debbie'
'Low, John Nicolson'

_publ_section_title
;
 Ethyl 6-amino-2-methoxypyridine-3-carboxylate, interplay of molecular
 and supramolecular structure
;
_journal_issue 9
_journal_name_full 'Acta Crystallographica Section C'
_journal_page_first 1103
_journal_page_last 1105
_journal_paper_doi 10.1107/S0108270101010228
_journal_volume 57
_journal_year 2001
_chemical_formula_iupac 'C9 H12 N2 O3'
_chemical_formula_moiety 'C9 H12 N2 O3'
_chemical_formula_sum 'C9 H12 N2 O3'
_chemical_formula_weight 196.21
_chemical_melting_point 369
_chemical_name_systematic
;
5-(ethylcarboxylate)-6-methoxy-2-pyrimidinamine
;
_space_group_IT_number 2
_symmetry_cell_setting triclinic
_symmetry_space_group_name_Hall '-P 1'
_symmetry_space_group_name_H-M 'P -1'
_cell_angle_alpha 104.9607(9)
_cell_angle_beta 90.7398(9)
_cell_angle_gamma 101.2452(9)
_cell_formula_units_Z 4
_cell_length_a 7.4906(2)
_cell_length_b 10.2409(2)
_cell_length_c 13.1449(3)
_cell_measurement_reflns_used 4295
_cell_measurement_temperature 150.0(10)
_cell_measurement_theta_max 27.50
_cell_measurement_theta_min 2.97
_cell_volume 953.34(4)
_computing_cell_refinement 'DENZO-SMN (Otwinowski & Minor, 1997)'
_computing_data_collection 'KappaCCD Server Software (Nonius, 1997)'
_computing_data_reduction DENZO-SMN
_computing_molecular_graphics 'ORTEPII (Johnson, 1976) and PLATON (Spek, 2000)'
_computing_publication_material 'SHELXL97  and WordPerfect macro PRPKAPPA (Ferguson, 1999)'
_computing_structure_refinement 'SHELXL97 (Sheldrick, 1997)'
_computing_structure_solution 'SHELXS97 (Sheldrick, 1997)'
_diffrn_ambient_temperature 150.0(10)
_diffrn_measured_fraction_theta_full .994
_diffrn_measured_fraction_theta_max .982
_diffrn_measurement_device_type Kappa-CCD
_diffrn_measurement_method '\f scans, and \w scans with \k offsets'
_diffrn_radiation_monochromator graphite
_diffrn_radiation_source 'fine-focus sealed X-ray tube'
_diffrn_radiation_type 'Mo K\a'
_diffrn_radiation_wavelength .71073
_diffrn_reflns_av_R_equivalents .061
_diffrn_reflns_av_sigmaI/netI .0444
_diffrn_reflns_limit_h_max 9
_diffrn_reflns_limit_h_min -9
_diffrn_reflns_limit_k_max 12
_diffrn_reflns_limit_k_min -13
_diffrn_reflns_limit_l_max 17
_diffrn_reflns_limit_l_min -16
_diffrn_reflns_number 14744
_diffrn_reflns_theta_full 25.00
_diffrn_reflns_theta_max 27.50
_diffrn_reflns_theta_min 2.97
_diffrn_standards_decay_% negligible
_exptl_absorpt_coefficient_mu .104
_exptl_absorpt_correction_T_max .9846
_exptl_absorpt_correction_T_min .9596
_exptl_absorpt_correction_type multi-scan
_exptl_absorpt_process_details '(DENZO-SMN; Otwinowski & Minor, 1997)'
_exptl_crystal_colour colourless
_exptl_crystal_density_diffrn 1.367
_exptl_crystal_density_method 'not measured'
_exptl_crystal_description block
_exptl_crystal_F_000 416
_exptl_crystal_size_max .40
_exptl_crystal_size_mid .25
_exptl_crystal_size_min .15
_refine_diff_density_max .366
_refine_diff_density_min -.422
_refine_ls_extinction_coef .155(12)
_refine_ls_extinction_method SHELXL97
_refine_ls_goodness_of_fit_ref 1.045
_refine_ls_hydrogen_treatment constr
_refine_ls_matrix_type full
_refine_ls_number_parameters 258
_refine_ls_number_reflns 4295
_refine_ls_number_restraints 0
_refine_ls_restrained_S_all 1.045
_refine_ls_R_factor_all .0614
_refine_ls_R_factor_gt .0509
_refine_ls_shift/su_max <0.001
_refine_ls_shift/su_mean .000
_refine_ls_structure_factor_coef Fsqd
_refine_ls_weighting_details 'w = 1/[\s^2^(Fo^2^)+(0.0940P)^2^+0.1054P] where P = (Fo^2^+2Fc^2^)/3'
_refine_ls_weighting_scheme calc
_refine_ls_wR_factor_ref .1420
_reflns_number_gt 3541
_reflns_number_total 4295
_reflns_threshold_expression I>2\s(I)
_cod_data_source_file gd1162.cif
_cod_data_source_block I
_cod_depositor_comments
;
The following automatic conversions were performed:

'_exptl_absorpt_correction_type' value 'Multi-scan' changed to
'multi-scan' according to
/home/saulius/struct/CIF-dictionaries/cif_core.dic dictionary named
'cif_core.dic' version 2.4.1 from 2010-06-29.

Automatic conversion script
Id: cif_fix_values 1715 2011-07-08 13:25:40Z adriana 
;
_cod_database_code 2012205
_cod_database_fobs_code 2012205

loop_
_symmetry_equiv_pos_as_xyz
'x, y, z'
'-x, -y, -z'

loop_
_atom_site_label
_atom_site_fract_x
_atom_site_fract_y
_atom_site_fract_z
_atom_site_U_iso_or_equiv
_atom_site_adp_type
_atom_site_calc_flag
_atom_site_refinement_flags
_atom_site_occupancy
_atom_site_disorder_assembly
_atom_site_disorder_group
_atom_site_type_symbol
N11 .05314(14) .09310(11) .28959(8) .0166(3) Uani d . 1 . . N
C12 .01032(17) .15474(13) .21580(10) .0168(3) Uani d . 1 . . C
N12 -.06447(15) .07121(11) .12230(8) .0196(3) Uani d . 1 . . N
C13 .03964(18) .29945(13) .23573(10) .0197(3) Uani d . 1 . . C
C14 .10809(18) .37838(13) .33417(10) .0191(3) Uani d . 1 . . C
C15 .15194(17) .31737(13) .41319(10) .0167(3) Uani d . 1 . . C
C151 .22947(18) .40398(13) .51795(10) .0177(3) Uani d . 1 . . C
O15 .24614(14) .36651(10) .59714(7) .0254(3) Uani d . 1 . . O
O151 .28251(13) .53659(9) .51633(7) .0215(2) Uani d . 1 . . O
C152 .35659(18) .63477(13) .61533(10) .0198(3) Uani d . 1 . . C
C153 .3739(2) .77541(14) .59786(11) .0250(3) Uani d . 1 . . C
C16 .12402(17) .17270(13) .38375(9) .0159(3) Uani d . 1 . . C
O16 .17416(13) .11089(9) .45503(7) .0191(2) Uani d . 1 . . O
C161 .18903(19) -.03127(13) .41787(10) .0207(3) Uani d . 1 . . C
N21 -.49454(15) .10090(11) -.19613(8) .0172(3) Uani d . 1 . . N
C22 -.54100(18) .18089(13) -.25499(10) .0182(3) Uani d . 1 . . C
N22 -.70917(16) .14377(12) -.30291(9) .0231(3) Uani d . 1 . . N
C23 -.41777(19) .29902(13) -.26682(10) .0205(3) Uani d . 1 . . C
C24 -.25111(19) .33296(13) -.21359(10) .0198(3) Uani d . 1 . . C
C25 -.19928(18) .25400(13) -.14977(10) .0171(3) Uani d . 1 . . C
C251 -.01770(18) .29222(12) -.09462(9) .0172(3) Uani d . 1 . . C
O25 .04422(13) .23243(9) -.03808(7) .0224(2) Uani d . 1 . . O
O251 .08049(13) .40748(9) -.11369(7) .0206(2) Uani d . 1 . . O
C252 .26592(18) .45166(13) -.06683(10) .0200(3) Uani d . 1 . . C
C253 .3538(2) .57246(15) -.10683(12) .0283(3) Uani d . 1 . . C
C26 -.33032(18) .13618(13) -.14601(9) .0164(3) Uani d . 1 . . C
O26 -.28699(13) .05473(9) -.08786(7) .0193(2) Uani d . 1 . . O
C261 -.40254(19) -.08053(13) -.10409(11) .0220(3) Uani d . 1 . . C
H12A -.0833 -.0190 .1115 .024 Uiso calc R 1 . . H
H12B -.0945 .1068 .0719 .024 Uiso calc R 1 . . H
H13 .0126 .3411 .1822 .024 Uiso calc R 1 . . H
H14 .1264 .4761 .3495 .023 Uiso calc R 1 . . H
H15A .4773 .6200 .6357 .024 Uiso calc R 1 . . H
H15B .2740 .6243 .6722 .024 Uiso calc R 1 . . H
H15C .4571 .7846 .5420 .037 Uiso calc R 1 . . H
H15D .4223 .8457 .6633 .037 Uiso calc R 1 . . H
H15E .2537 .7880 .5768 .037 Uiso calc R 1 . . H
H16A .0670 -.0896 .3980 .031 Uiso calc R 1 . . H
H16B .2476 -.0586 .4740 .031 Uiso calc R 1 . . H
H16C .2626 -.0425 .3563 .031 Uiso calc R 1 . . H
H22A -.7843 .0698 -.2953 .028 Uiso calc R 1 . . H
H22B -.7444 .1934 -.3420 .028 Uiso calc R 1 . . H
H23 -.4503 .3527 -.3104 .025 Uiso calc R 1 . . H
H24 -.1672 .4126 -.2198 .024 Uiso calc R 1 . . H
H25A .3331 .3757 -.0878 .024 Uiso calc R 1 . . H
H25B .2660 .4795 .0111 .024 Uiso calc R 1 . . H
H25C .3511 .5437 -.1841 .042 Uiso calc R 1 . . H
H25D .4806 .6051 -.0778 .042 Uiso calc R 1 . . H
H25E .2869 .6472 -.0847 .042 Uiso calc R 1 . . H
H26A -.5298 -.0714 -.0963 .033 Uiso calc R 1 . . H
H26B -.3659 -.1249 -.0518 .033 Uiso calc R 1 . . H
H26C -.3903 -.1370 -.1752 .033 Uiso calc R 1 . . H

loop_
_atom_site_aniso_label
_atom_site_aniso_U_11
_atom_site_aniso_U_22
_atom_site_aniso_U_33
_atom_site_aniso_U_12
_atom_site_aniso_U_13
_atom_site_aniso_U_23
N11 .0213(6) .0175(6) .0134(5) .0053(4) .0032(4) .0069(4)
C12 .0177(6) .0198(7) .0148(6) .0053(5) .0035(5) .0067(5)
N12 .0285(6) .0174(6) .0138(5) .0047(4) -.0009(4) .0056(4)
C13 .0256(7) .0208(7) .0158(6) .0062(5) .0009(5) .0094(5)
C14 .0239(7) .0164(6) .0188(6) .0048(5) .0019(5) .0074(5)
C15 .0193(6) .0171(6) .0150(6) .0042(5) .0019(5) .0060(5)
C151 .0209(6) .0181(6) .0166(6) .0069(5) .0028(5) .0066(5)
O15 .0402(6) .0217(5) .0158(5) .0066(4) -.0028(4) .0076(4)
O151 .0326(6) .0166(5) .0142(5) .0027(4) -.0009(4) .0039(4)
C152 .0241(7) .0193(7) .0145(6) .0047(5) -.0012(5) .0019(5)
C153 .0317(8) .0196(7) .0221(7) .0042(6) -.0005(6) .0038(5)
C16 .0182(6) .0197(6) .0133(6) .0063(5) .0045(4) .0083(5)
O16 .0300(5) .0170(5) .0135(5) .0085(4) .0017(4) .0068(3)
C161 .0310(7) .0171(7) .0180(7) .0096(5) .0033(5) .0080(5)
N21 .0238(6) .0159(5) .0128(5) .0050(4) .0018(4) .0046(4)
C22 .0256(7) .0176(6) .0119(6) .0071(5) .0023(5) .0029(5)
N22 .0254(6) .0217(6) .0234(6) .0006(5) -.0038(5) .0120(5)
C23 .0288(7) .0170(7) .0181(7) .0053(5) -.0005(5) .0087(5)
C24 .0276(7) .0153(6) .0168(6) .0027(5) .0008(5) .0062(5)
C25 .0243(7) .0157(6) .0118(6) .0048(5) .0011(5) .0040(5)
C251 .0258(7) .0147(6) .0119(6) .0050(5) .0029(5) .0041(5)
O25 .0300(6) .0196(5) .0193(5) .0036(4) -.0044(4) .0094(4)
O251 .0229(5) .0190(5) .0210(5) .0013(4) -.0025(4) .0098(4)
C252 .0224(7) .0210(7) .0172(6) .0039(5) -.0023(5) .0064(5)
C253 .0254(8) .0300(8) .0309(8) -.0001(6) -.0048(6) .0155(6)
C26 .0252(7) .0153(6) .0108(6) .0079(5) .0034(5) .0045(5)
O26 .0261(5) .0168(5) .0176(5) .0037(4) .0002(4) .0096(4)
C261 .0278(7) .0163(7) .0234(7) .0018(5) .0017(5) .0097(5)

loop_
_atom_type_symbol
_atom_type_description
_atom_type_scat_dispersion_real
_atom_type_scat_dispersion_imag
_atom_type_scat_source
C C .0033 .0016 'International Tables Vol C Tables 4.2.6.8 and 6.1.1.4'
H H .0000 .0000 'International Tables Vol C Tables 4.2.6.8 and 6.1.1.4'
N N .0061 .0033 'International Tables Vol C Tables 4.2.6.8 and 6.1.1.4'
O O .0106 .0060 'International Tables Vol C Tables 4.2.6.8 and 6.1.1.4'

loop_
_geom_angle_atom_site_label_1
_geom_angle_atom_site_label_2
_geom_angle_atom_site_label_3
_geom_angle
_geom_angle_publ_flag
C16 N11 C12 118.41(11) y
N12 C12 N11 116.84(11) no
N12 C12 C13 121.18(11) y
N11 C12 C13 121.97(11) no
C12 N12 H12A 120.0 no
C12 N12 H12B 120.0 no
H12A N12 H12B 120.0 no
C14 C13 C12 118.24(11) y
C14 C13 H13 120.9 no
C12 C13 H13 120.9 no
C13 C14 C15 121.18(12) y
C13 C14 H14 119.4 no
C15 C14 H14 119.4 no
C16 C15 C14 115.92(11) y
C16 C15 C151 123.56(11) no
C14 C15 C151 120.47(11) no
O15 C151 O151 122.26(12) no
O15 C151 C15 127.08(12) no
O151 C151 C15 110.66(10) no
C151 O151 C152 116.72(10) no
O151 C152 C153 106.47(10) no
O151 C152 H15A 110.4 no
C153 C152 H15A 110.4 no
O151 C152 H15B 110.4 no
C153 C152 H15B 110.4 no
H15A C152 H15B 108.6 no
C152 C153 H15C 109.5 no
C152 C153 H15D 109.5 no
H15C C153 H15D 109.5 no
C152 C153 H15E 109.5 no
H15C C153 H15E 109.5 no
H15D C153 H15E 109.5 no
N11 C16 O16 118.04(11) no
N11 C16 C15 124.21(11) y
O16 C16 C15 117.75(11) no
C16 O16 C161 117.70(10) no
O16 C161 H16A 109.5 no
O16 C161 H16B 109.5 no
H16A C161 H16B 109.5 no
O16 C161 H16C 109.5 no
H16A C161 H16C 109.5 no
H16B C161 H16C 109.5 no
C26 N21 C22 118.90(11) y
N22 C22 N21 117.36(12) no
N22 C22 C23 120.83(11) no
N21 C22 C23 121.81(12) y
C22 N22 H22A 120.0 no
C22 N22 H22B 120.0 no
H22A N22 H22B 120.0 no
C24 C23 C22 117.74(11) y
C24 C23 H23 121.1 no
C22 C23 H23 121.1 no
C23 C24 C25 122.07(12) y
C23 C24 H24 119.0 no
C25 C24 H24 119.0 no
C24 C25 C26 115.54(12) y
C24 C25 C251 120.75(11) no
C26 C25 C251 123.68(11) no
O25 C251 O251 121.59(12) no
O25 C251 C25 127.24(12) no
O251 C251 C25 111.17(10) no
C251 O251 C252 116.01(9) no
O251 C252 C253 106.66(10) no
O251 C252 H25A 110.4 no
C253 C252 H25A 110.4 no
O251 C252 H25B 110.4 no
C253 C252 H25B 110.4 no
H25A C252 H25B 108.6 no
C252 C253 H25C 109.5 no
C252 C253 H25D 109.5 no
H25C C253 H25D 109.5 no
C252 C253 H25E 109.5 no
H25C C253 H25E 109.5 no
H25D C253 H25E 109.5 no
N21 C26 O26 117.83(11) no
N21 C26 C25 123.89(11) y
O26 C26 C25 118.28(11) no
C26 O26 C261 117.38(10) no
O26 C261 H26A 109.5 no
O26 C261 H26B 109.5 no
H26A C261 H26B 109.5 no
O26 C261 H26C 109.5 no
H26A C261 H26C 109.5 no
H26B C261 H26C 109.5 no

loop_
_geom_bond_atom_site_label_1
_geom_bond_atom_site_label_2
_geom_bond_site_symmetry_2
_geom_bond_distance
_geom_bond_publ_flag
N11 C16 . 1.3311(16) y
N11 C12 . 1.3525(15) y
C12 N12 . 1.3449(16) y
C12 C13 . 1.4086(18) y
N12 H12A . .8800 no
N12 H12B . .8800 no
C13 C14 . 1.3681(18) y
C13 H13 . .9500 no
C14 C15 . 1.4084(17) y
C14 H14 . .9500 no
C15 C16 . 1.4034(18) y
C15 C151 . 1.4725(17) y
C151 O15 . 1.2115(15) y
C151 O151 . 1.3444(16) no
O151 C152 . 1.4494(15) no
C152 C153 . 1.4976(19) no
C152 H15A . .9900 no
C152 H15B . .9900 no
C153 H15C . .9800 no
C153 H15D . .9800 no
C153 H15E . .9800 no
C16 O16 . 1.3451(14) no
O16 C161 . 1.4381(15) no
C161 H16A . .9800 no
C161 H16B . .9800 no
C161 H16C . .9800 no
N21 C26 . 1.3268(17) y
N21 C22 . 1.3500(16) y
C22 N22 . 1.3406(17) y
C22 C23 . 1.4159(19) y
N22 H22A . .8800 no
N22 H22B . .8800 no
C23 C24 . 1.3607(18) y
C23 H23 . .9500 no
C24 C25 . 1.4045(17) y
C24 H24 . .9500 no
C25 C26 . 1.4113(18) y
C25 C251 . 1.4660(18) y
C251 O25 . 1.2162(15) y
C251 O251 . 1.3476(15) no
O251 C252 . 1.4499(15) no
C252 C253 . 1.5058(18) no
C252 H25A . .9900 no
C252 H25B . .9900 no
C253 H25C . .9800 no
C253 H25D . .9800 no
C253 H25E . .9800 no
C26 O26 . 1.3468(14) no
O26 C261 . 1.4452(15) no
C261 H26A . .9800 no
C261 H26B . .9800 no
C261 H26C . .9800 no

loop_
_geom_hbond_atom_site_label_D
_geom_hbond_atom_site_label_H
_geom_hbond_atom_site_label_A
_geom_hbond_site_symmetry_A
_geom_hbond_distance_DH
_geom_hbond_distance_HA
_geom_hbond_distance_DA
_geom_hbond_angle_DHA
_geom_hbond_publ_flag
N12 H12A O25 2_555 .88 2.23 3.0543(15) 156 y
N12 H12B O26 . .88 2.41 3.1574(14) 143 y
N12 H12B O25 . .88 2.30 3.0250(14) 139 y
N22 H22A N11 2_455 .88 2.37 3.2167(17) 162 y
N22 H22B O15 1_454 .88 2.14 2.9791(16) 160 y

loop_
_cod_related_entry_id
_cod_related_entry_database
_cod_related_entry_code
1 ChemSpider 21107373
